data_4060903
loop_
_publ_author_name
'Liang, Lan-Chang'
'Chien, Pin-Shu'
'Lin, Jia-Ming'
'Huang, Mei-Hui'
'Huang, Yu-Lun'
'Liao, Ju-Hsiou'

_publ_section_title
;
 Amido Pincer Complexes of Nickel(II): Synthesis, Structure, and Reactivity
;
_journal_coden_ASTM ORGND7
_journal_issue 6
_journal_name_full Organometallics
_journal_page_first 1399
_journal_page_last 1411
_journal_paper_doi 10.1021/om050943a
_journal_volume 25
_journal_year 2006
_chemical_formula_moiety 'C36 H28 Br1 N1 Ni1 P2'
_chemical_formula_sum 'C48 H40 Br N Ni P2'
_chemical_formula_weight 831.37
_space_group_IT_number 15
_symmetry_cell_setting monoclinic
_symmetry_space_group_name_Hall '-C 2yc'
_symmetry_space_group_name_H-M 'C 1 2/c 1'
_cell_angle_alpha 90.00
_cell_angle_beta 113.0520(10)
_cell_angle_gamma 90.00
_cell_formula_units_Z 4
_cell_length_a 24.2880(7)
_cell_length_b 9.7320(3)
_cell_length_c 18.4090(7)
_cell_measurement_temperature 293(2)
_cell_volume 4003.9(2)
_diffrn_ambient_temperature 293(2)
_exptl_crystal_density_diffrn 1.379
_cod_duplicate_entry 4074857
_cod_original_sg_symbol_H-M 'C 2/c'
_cod_database_code 4060903

loop_
_symmetry_equiv_pos_as_xyz
'x, y, z'
'-x, y, -z+1/2'
'x+1/2, y+1/2, z'
'-x+1/2, y+1/2, -z+1/2'
'-x, -y, -z'
'x, -y, z-1/2'
'-x+1/2, -y+1/2, -z'
'x+1/2, -y+1/2, z-1/2'

loop_
_atom_site_label
_atom_site_type_symbol
_atom_site_fract_x
_atom_site_fract_y
_atom_site_fract_z
_atom_site_U_iso_or_equiv
_atom_site_adp_type
_atom_site_occupancy
_atom_site_symmetry_multiplicity
_atom_site_calc_flag
_atom_site_refinement_flags
_atom_site_disorder_assembly
_atom_site_disorder_group
Br1 Br 0.0000 0.42282(7) 0.2500 0.0649(4) Uani 1 2 d S . .
Ni1 Ni 0.0000 0.65899(8) 0.2500 0.0384(3) Uani 1 2 d S . .
P1 P 0.08858(6) 0.67799(12) 0.24680(7) 0.0401(4) Uani 1 1 d . . .
N1 N 0.0000 0.8554(5) 0.2500 0.0416(13) Uani 1 2 d S . .
C1 C 0.1501(2) 0.5701(5) 0.3106(3) 0.0460(12) Uani 1 1 d . . .
C2 C 0.1558(3) 0.5520(6) 0.3877(4) 0.0606(15) Uani 1 1 d . . .
H2 H 0.1273 0.5946 0.4048 0.073 Uiso 1 1 d R . .
C3 C 0.2008(3) 0.4710(7) 0.4390(4) 0.0742(18) Uani 1 1 d . . .
H3 H 0.2068 0.4620 0.4935 0.089 Uiso 1 1 d R . .
C4 C 0.2391(3) 0.4049(7) 0.4139(5) 0.0752(19) Uani 1 1 d . . .
H4 H 0.2692 0.3457 0.4496 0.090 Uiso 1 1 d R . .
C5 C 0.2339(3) 0.4186(7) 0.3376(5) 0.080(2) Uani 1 1 d . . .
H5 H 0.2615 0.3704 0.3210 0.096 Uiso 1 1 d R . .
C6 C 0.1892(3) 0.5025(6) 0.2846(4) 0.0605(15) Uani 1 1 d . . .
H6 H 0.1851 0.5168 0.2311 0.073 Uiso 1 1 d R . .
C7 C 0.0903(2) 0.6715(5) 0.1490(3) 0.0424(12) Uani 1 1 d . . .
C8 C 0.0745(3) 0.5500(5) 0.1064(3) 0.0551(14) Uani 1 1 d . . .
H8 H 0.0638 0.4715 0.1296 0.066 Uiso 1 1 d R . .
C9 C 0.0739(3) 0.5420(6) 0.0313(4) 0.0658(17) Uani 1 1 d . . .
H9 H 0.0637 0.4573 0.0024 0.079 Uiso 1 1 d R . .
C10 C 0.0882(3) 0.6564(6) -0.0026(3) 0.0647(16) Uani 1 1 d . . .
H10 H 0.0871 0.6518 -0.0552 0.078 Uiso 1 1 d R . .
C11 C 0.1032(3) 0.7756(6) 0.0390(3) 0.0635(16) Uani 1 1 d . . .
H11 H 0.1129 0.8541 0.0147 0.076 Uiso 1 1 d R . .
C12 C 0.1048(2) 0.7856(5) 0.1145(3) 0.0528(13) Uani 1 1 d . . .
H12 H 0.1162 0.8701 0.1434 0.063 Uiso 1 1 d R . .
C13 C 0.1059(2) 0.8515(5) 0.2826(3) 0.0410(11) Uani 1 1 d . . .
C14 C 0.1627(2) 0.9107(5) 0.3131(3) 0.0515(13) Uani 1 1 d . . .
H14 H 0.1966 0.8574 0.3156 0.062 Uiso 1 1 d R . .
C15 C 0.1699(3) 1.0440(6) 0.3406(3) 0.0578(15) Uani 1 1 d . . .
H15 H 0.2085 1.0873 0.3584 0.069 Uiso 1 1 d R . .
C16 C 0.1205(3) 1.1151(5) 0.3399(3) 0.0544(14) Uani 1 1 d . . .
H16 H 0.1264 1.2061 0.3618 0.065 Uiso 1 1 d R . .
C17 C 0.0641(3) 1.0591(5) 0.3100(3) 0.0467(13) Uani 1 1 d . . .
H17 H 0.0307 1.1117 0.3099 0.056 Uiso 1 1 d R . .
C18 C 0.0551(2) 0.9252(5) 0.2798(3) 0.0402(11) Uani 1 1 d . . .
C19 C 0.1023(7) 0.1855(9) 0.1315(6) 0.107(3) Uani 1 1 d . . .
H19 H 0.1004 0.1917 0.1825 0.128 Uiso 1 1 d R . .
C20 C 0.1586(5) 0.2051(8) 0.1341(5) 0.098(3) Uani 1 1 d . . .
H20 H 0.1898 0.2348 0.1824 0.117 Uiso 1 1 d R . .
C21 C 0.1683(4) 0.1947(8) 0.0660(6) 0.094(2) Uani 1 1 d . . .
H21 H 0.2085 0.2029 0.0690 0.113 Uiso 1 1 d R . .
C22 C 0.1218(6) 0.1640(7) -0.0016(5) 0.099(3) Uani 1 1 d . . .
H22 H 0.1365 0.1543 -0.0428 0.118 Uiso 1 1 d R . .
C23 C 0.0670(5) 0.1471(8) -0.0037(6) 0.105(3) Uani 1 1 d . . .
H23 H 0.0313 0.1266 -0.0489 0.126 Uiso 1 1 d R . .
C24 C 0.0573(4) 0.1604(8) 0.0633(9) 0.111(3) Uani 1 1 d . . .
H24 H 0.0195 0.1514 0.0681 0.133 Uiso 1 1 d R . .

loop_
_atom_site_aniso_label
_atom_site_aniso_U_11
_atom_site_aniso_U_22
_atom_site_aniso_U_33
_atom_site_aniso_U_23
_atom_site_aniso_U_13
_atom_site_aniso_U_12
Br1 0.0707(6) 0.0347(5) 0.0940(7) 0.000 0.0374(5) 0.000
Ni1 0.0436(6) 0.0286(5) 0.0471(6) 0.000 0.0223(4) 0.000
P1 0.0437(8) 0.0322(7) 0.0476(8) -0.0016(5) 0.0212(6) -0.0002(5)
N1 0.047(3) 0.030(3) 0.053(3) 0.000 0.025(3) 0.000
C1 0.044(3) 0.037(3) 0.054(3) -0.003(2) 0.017(2) -0.003(2)
C2 0.060(4) 0.063(4) 0.058(4) 0.011(3) 0.023(3) 0.007(3)
C3 0.064(4) 0.085(5) 0.065(4) 0.023(3) 0.016(3) -0.003(4)
C4 0.051(4) 0.064(4) 0.087(5) 0.017(4) 0.002(4) -0.002(3)
C5 0.050(4) 0.071(4) 0.107(6) -0.008(4) 0.017(4) 0.019(3)
C6 0.051(3) 0.065(3) 0.060(3) -0.001(3) 0.016(3) 0.013(3)
C7 0.042(3) 0.041(3) 0.045(3) -0.003(2) 0.018(2) 0.004(2)
C8 0.073(4) 0.043(3) 0.057(3) -0.007(2) 0.032(3) -0.006(2)
C9 0.087(5) 0.059(4) 0.063(4) -0.019(3) 0.042(4) -0.008(3)
C10 0.078(4) 0.072(4) 0.054(4) -0.006(3) 0.037(3) 0.005(3)
C11 0.080(4) 0.058(4) 0.065(4) 0.013(3) 0.044(3) -0.003(3)
C12 0.062(4) 0.042(3) 0.061(3) 0.000(3) 0.031(3) -0.003(2)
C13 0.049(3) 0.036(3) 0.039(3) -0.002(2) 0.019(2) -0.004(2)
C14 0.048(3) 0.051(3) 0.057(3) 0.003(3) 0.022(3) 0.000(2)
C15 0.057(4) 0.052(3) 0.059(4) -0.009(3) 0.017(3) -0.018(3)
C16 0.069(4) 0.039(3) 0.055(3) -0.013(3) 0.023(3) -0.013(3)
C17 0.059(3) 0.038(3) 0.047(3) -0.004(2) 0.025(3) 0.000(2)
C18 0.050(3) 0.035(3) 0.040(3) -0.001(2) 0.022(2) -0.004(2)
C19 0.174(10) 0.076(5) 0.101(7) 0.027(5) 0.087(8) 0.041(6)
C20 0.117(7) 0.082(5) 0.069(5) -0.010(4) 0.009(5) 0.020(5)
C21 0.084(6) 0.078(5) 0.124(7) -0.010(5) 0.046(6) 0.007(4)
C22 0.177(10) 0.056(4) 0.085(6) -0.003(4) 0.076(7) 0.012(5)
C23 0.112(8) 0.068(5) 0.096(7) 0.002(4) -0.001(6) 0.003(5)
C24 0.089(7) 0.079(6) 0.173(11) 0.024(7) 0.060(8) 0.012(4)

loop_
_geom_bond_atom_site_label_1
_geom_bond_atom_site_label_2
_geom_bond_distance
_geom_bond_site_symmetry_2
_geom_bond_publ_flag
Br1 Ni1 2.2984(10) . ?
Ni1 N1 1.912(5) . ?
Ni1 P1 2.1830(12) . ?
Ni1 P1 2.1830(12) 2 ?
P1 C13 1.802(5) . ?
P1 C7 1.818(5) . ?
P1 C1 1.828(5) . ?
N1 C18 1.406(5) . ?
N1 C18 1.406(5) 2 ?
C1 C2 1.382(8) . ?
C1 C6 1.387(8) . ?
C2 C3 1.379(9) . ?
C3 C4 1.353(10) . ?
C4 C5 1.366(10) . ?
C5 C6 1.403(9) . ?
C7 C8 1.388(7) . ?
C7 C12 1.391(7) . ?
C8 C9 1.380(8) . ?
C9 C10 1.385(8) . ?
C10 C11 1.359(8) . ?
C11 C12 1.380(8) . ?
C13 C14 1.394(7) . ?
C13 C18 1.412(7) . ?
C14 C15 1.379(8) . ?
C15 C16 1.381(8) . ?
C16 C17 1.373(7) . ?
C17 C18 1.399(6) . ?
C19 C24 1.325(13) . ?
C19 C20 1.361(12) . ?
C20 C21 1.367(11) . ?
C21 C22 1.346(12) . ?
C22 C23 1.326(12) . ?
C23 C24 1.350(13) . ?
